data_7017365
loop_
_publ_author_name
'Dey, Sandeep Kumar'
'Das, Gopal'

_publ_section_title
;
 Encapsulation of trivalent phosphate anion within a rigidified \p-stacked
 dimeric capsular assembly of tripodal receptor.
;
_journal_issue 45
_journal_name_full 'Dalton transactions (Cambridge, England : 2003)'
_journal_page_first 12048
_journal_page_last 12051
_journal_paper_doi 10.1039/c1dt11195g
_journal_volume 40
_journal_year 2011
_chemical_formula_sum 'C30 H37 N11 O7 S3'
_chemical_formula_weight 759.92
_chemical_name_systematic
;
?
;
_space_group_IT_number 2
_symmetry_cell_setting triclinic
_symmetry_space_group_name_Hall '-P 1'
_symmetry_space_group_name_H-M 'P -1'
_atom_sites_solution_hydrogens geom
_atom_sites_solution_primary direct
_atom_sites_solution_secondary difmap
_audit_creation_method SHELXL-97
_cell_angle_alpha 94.671(4)
_cell_angle_beta 92.962(4)
_cell_angle_gamma 110.626(3)
_cell_formula_units_Z 2
_cell_length_a 9.3675(5)
_cell_length_b 10.4400(6)
_cell_length_c 19.5297(11)
_cell_measurement_reflns_used 6337
_cell_measurement_temperature 298(2)
_cell_measurement_theta_max 22.42
_cell_measurement_theta_min 3.18
_cell_volume 1774.95(18)
_computing_cell_refinement 'Bruker Smart'
_computing_data_collection 'Bruker Smart'
_computing_data_reduction 'Bruker SAINT'
_computing_molecular_graphics 'Bruker SHELXTL'
_computing_publication_material 'Bruker SHELXTL'
_computing_structure_refinement 'SHELXL-97 (Sheldrick, 1997)'
_computing_structure_solution 'SHELXS-97 (Sheldrick, 1990)'
_diffrn_ambient_temperature 298(2)
_diffrn_measured_fraction_theta_full 0.981
_diffrn_measured_fraction_theta_max 0.981
_diffrn_measurement_device_type 'CCD area detector'
_diffrn_measurement_method 'phi and onega scans'
_diffrn_radiation_monochromator graphite
_diffrn_radiation_source 'fine-focus sealed tube'
_diffrn_radiation_type MoK\a
_diffrn_radiation_wavelength 0.71073
_diffrn_reflns_av_R_equivalents 0.0346
_diffrn_reflns_av_sigmaI/netI 0.0611
_diffrn_reflns_limit_h_max 12
_diffrn_reflns_limit_h_min -10
_diffrn_reflns_limit_k_max 13
_diffrn_reflns_limit_k_min -13
_diffrn_reflns_limit_l_max 26
_diffrn_reflns_limit_l_min -25
_diffrn_reflns_number 24704
_diffrn_reflns_theta_full 28.34
_diffrn_reflns_theta_max 28.34
_diffrn_reflns_theta_min 2.10
_exptl_absorpt_coefficient_mu 0.271
_exptl_absorpt_correction_T_max 0.922
_exptl_absorpt_correction_T_min 0.888
_exptl_absorpt_correction_type multi-scan
_exptl_absorpt_process_details 'SADABS (Sheldrick, 1997)'
_exptl_crystal_colour yellow
_exptl_crystal_density_diffrn 1.422
_exptl_crystal_density_method 'not measured'
_exptl_crystal_description block
_exptl_crystal_F_000 796
_exptl_crystal_size_max 0.44
_exptl_crystal_size_mid 0.38
_exptl_crystal_size_min 0.30
_refine_diff_density_max 0.673
_refine_diff_density_min -0.537
_refine_diff_density_rms 0.134
_refine_ls_extinction_method none
_refine_ls_goodness_of_fit_ref 1.061
_refine_ls_matrix_type full
_refine_ls_number_parameters 463
_refine_ls_number_reflns 8856
_refine_ls_number_restraints 0
_refine_ls_restrained_S_all 1.061
_refine_ls_R_factor_all 0.1576
_refine_ls_R_factor_gt 0.0890
_refine_ls_shift/su_max 0.004
_refine_ls_shift/su_mean 0.001
_refine_ls_structure_factor_coef Fsqd
_refine_ls_weighting_details 'calc w=1/[\s^2^(Fo^2^)+(0.3300P)^2^+0.1000P] where P=(Fo^2^+2Fc^2^)/3'
_refine_ls_weighting_scheme calc
_refine_ls_wR_factor_gt 0.2071
_refine_ls_wR_factor_ref 0.2445
_reflns_number_gt 6935
_reflns_number_total 8599
_reflns_threshold_expression >2sigma(I)
_cod_data_source_file c1dt11195g.txt
_cod_data_source_block Thiourea
_cod_depositor_comments
;
The following automatic conversions were performed:

'_symmetry_cell_setting' value 'Triclinic' changed to 'triclinic'
according to /home/saulius/struct/CIF-dictionaries/cif_core.dic
dictionary named 'cif_core.dic' version 2.4.1 from 2010-06-29.

Automatic conversion script
Id: cif_fix_values 1715 2011-07-08 13:25:40Z adriana 
;
_cod_original_sg_symbol_H-M P-1
_cod_database_code 7017365

loop_
_symmetry_equiv_pos_as_xyz
'x, y, z'
'-x, -y, -z'

loop_
_atom_site_label
_atom_site_type_symbol
_atom_site_fract_x
_atom_site_fract_y
_atom_site_fract_z
_atom_site_U_iso_or_equiv
_atom_site_adp_type
_atom_site_occupancy
_atom_site_symmetry_multiplicity
_atom_site_calc_flag
_atom_site_refinement_flags
S3 S -0.14508(17) 0.77827(15) 0.48095(8) 0.0548(5) Uani 1 1 d .
S2 S 0.34330(18) 0.77942(16) 0.49701(8) 0.0596(5) Uani 1 1 d .
S1 S 0.3536(2) 0.70343(18) 0.11976(9) 0.0808(7) Uani 1 1 d .
N1 N 0.1256(5) 0.4895(4) 0.3409(2) 0.0464(10) Uani 1 1 d .
C2 C 0.1618(8) 0.5420(6) 0.2230(3) 0.0578(15) Uani 1 1 d .
H2A H 0.1413 0.6270 0.2265 0.069 Uiso 1 1 calc R
H2B H 0.2687 0.5639 0.2383 0.069 Uiso 1 1 calc R
C1 C 0.0624(7) 0.4448(6) 0.2695(3) 0.0548(14) Uani 1 1 d .
H1A H -0.0412 0.4446 0.2642 0.066 Uiso 1 1 calc R
H1B H 0.0591 0.3519 0.2568 0.066 Uiso 1 1 calc R
C3 C 0.2183(7) 0.5492(6) 0.1021(3) 0.0513(13) Uani 1 1 d .
C4 C 0.2413(7) 0.4937(6) -0.0233(3) 0.0537(14) Uani 1 1 d .
C9 C 0.1561(8) 0.4112(7) -0.0819(3) 0.0690(17) Uani 1 1 d .
H9 H 0.0573 0.3503 -0.0784 0.083 Uiso 1 1 calc R
C7 C 0.3637(9) 0.5116(7) -0.1506(3) 0.0639(17) Uani 1 1 d .
C5 C 0.3902(9) 0.5864(8) -0.0309(3) 0.081(2) Uani 1 1 d .
H5 H 0.4501 0.6429 0.0071 0.097 Uiso 1 1 calc R
C8 C 0.2169(9) 0.4189(8) -0.1451(3) 0.0716(18) Uani 1 1 d .
H8 H 0.1599 0.3625 -0.1837 0.086 Uiso 1 1 calc R
C6 C 0.4469(10) 0.5926(9) -0.0958(4) 0.084(2) Uani 1 1 d .
H6 H 0.5445 0.6543 -0.1008 0.100 Uiso 1 1 calc R
N3 N 0.1748(6) 0.4732(5) 0.0384(2) 0.0650(15) Uani 1 1 d .
H3 H 0.0930 0.4014 0.0368 0.078 Uiso 1 1 calc R
N2 N 0.1339(6) 0.4827(5) 0.1517(2) 0.0573(12) Uani 1 1 d .
H2 H 0.0626 0.4038 0.1406 0.069 Uiso 1 1 calc R
N4 N 0.4292(10) 0.5191(8) -0.2177(3) 0.081(2) Uani 1 1 d .
O2 O 0.3534(9) 0.4423(7) -0.2670(3) 0.110(2) Uani 1 1 d .
O1 O 0.5583(8) 0.6077(8) -0.2202(3) 0.109(2) Uani 1 1 d .
C13 C 0.6457(6) 0.9185(6) 0.3587(3) 0.0469(12) Uani 1 1 d .
C10 C 0.2462(7) 0.4357(6) 0.3577(3) 0.0543(14) Uani 1 1 d .
H10A H 0.2986 0.4301 0.3166 0.065 Uiso 1 1 calc R
H10B H 0.1987 0.3428 0.3699 0.065 Uiso 1 1 calc R
C14 C 0.7887(6) 1.0255(6) 0.3712(3) 0.0518(13) Uani 1 1 d .
H14 H 0.8187 1.0747 0.4146 0.062 Uiso 1 1 calc R
C18 C 0.6011(7) 0.8488(6) 0.2940(3) 0.0552(14) Uani 1 1 d .
H18 H 0.5041 0.7813 0.2851 0.066 Uiso 1 1 calc R
C16 C 0.8408(7) 0.9816(6) 0.2556(3) 0.0587(15) Uani 1 1 d .
C11 C 0.3641(7) 0.5188(6) 0.4156(3) 0.0566(14) Uani 1 1 d .
H11A H 0.3124 0.5265 0.4567 0.068 Uiso 1 1 calc R
H11B H 0.4326 0.4702 0.4258 0.068 Uiso 1 1 calc R
C15 C 0.8845(7) 1.0573(6) 0.3189(3) 0.0539(13) Uani 1 1 d .
H15 H 0.9783 1.1297 0.3265 0.065 Uiso 1 1 calc R
C17 C 0.6970(7) 0.8773(6) 0.2425(3) 0.0593(15) Uani 1 1 d .
H17 H 0.6669 0.8277 0.1991 0.071 Uiso 1 1 calc R
C12 C 0.4538(6) 0.7732(6) 0.4317(3) 0.0479(12) Uani 1 1 d .
N6 N 0.5512(5) 0.8948(5) 0.4132(3) 0.0526(11) Uani 1 1 d .
H6A H 0.5551 0.9673 0.4387 0.063 Uiso 1 1 calc R
N5 N 0.4541(6) 0.6566(5) 0.3993(3) 0.0588(13) Uani 1 1 d .
H5A H 0.5119 0.6627 0.3660 0.071 Uiso 1 1 calc R
N7 N 0.9427(7) 1.0103(6) 0.2005(3) 0.0709(15) Uani 1 1 d .
O3 O 1.0550(7) 1.1136(6) 0.2080(3) 0.0883(16) Uani 1 1 d .
O4 O 0.9158(9) 0.9265(7) 0.1505(3) 0.118(2) Uani 1 1 d .
C22 C 0.1953(6) 0.9663(6) 0.3680(3) 0.0460(12) Uani 1 1 d .
C21 C -0.0080(6) 0.7933(5) 0.4251(3) 0.0428(11) Uani 1 1 d .
C19 C 0.0094(7) 0.4556(6) 0.3912(3) 0.0518(13) Uani 1 1 d .
H19A H 0.0604 0.4690 0.4372 0.062 Uiso 1 1 calc R
H19B H -0.0551 0.3593 0.3818 0.062 Uiso 1 1 calc R
C25 C 0.4075(7) 1.0724(6) 0.2748(3) 0.0533(14) Uani 1 1 d .
C27 C 0.3213(6) 1.0871(6) 0.3862(3) 0.0501(13) Uani 1 1 d .
H27 H 0.3344 1.1322 0.4304 0.060 Uiso 1 1 calc R
C20 C -0.0891(6) 0.5419(5) 0.3893(3) 0.0504(13) Uani 1 1 d .
H20A H -0.1594 0.5126 0.3480 0.060 Uiso 1 1 calc R
H20B H -0.1489 0.5299 0.4290 0.060 Uiso 1 1 calc R
C26 C 0.4272(7) 1.1409(6) 0.3393(3) 0.0524(13) Uani 1 1 d .
H26 H 0.5103 1.2222 0.3516 0.063 Uiso 1 1 calc R
C23 C 0.1767(7) 0.9009(6) 0.3010(3) 0.0515(13) Uani 1 1 d .
H23 H 0.0929 0.8208 0.2877 0.062 Uiso 1 1 calc R
C24 C 0.2838(8) 0.9560(7) 0.2542(3) 0.0591(15) Uani 1 1 d .
H24 H 0.2710 0.9138 0.2093 0.071 Uiso 1 1 calc R
N9 N 0.0912(5) 0.9219(4) 0.4174(2) 0.0455(10) Uani 1 1 d .
H9A H 0.0893 0.9857 0.4477 0.055 Uiso 1 1 calc R
N8 N 0.0073(5) 0.6871(4) 0.3899(2) 0.0487(11) Uani 1 1 d .
H8A H 0.0824 0.7047 0.3643 0.058 Uiso 1 1 calc R
N10 N 0.5234(7) 1.1266(7) 0.2260(3) 0.0692(16) Uani 1 1 d .
O6 O 0.4951(8) 1.0753(7) 0.1670(3) 0.1012(19) Uani 1 1 d .
O5 O 0.6414(6) 1.2189(6) 0.2469(3) 0.0867(16) Uani 1 1 d .
C28 C 0.8415(13) 0.0449(13) -0.0436(5) 0.119(4) Uani 1 1 d .
H28A H 0.7721 0.0408 -0.0824 0.179 Uiso 1 1 calc R
H28B H 0.8733 -0.0330 -0.0487 0.179 Uiso 1 1 calc R
H28C H 0.9294 0.1281 -0.0413 0.179 Uiso 1 1 calc R
C29 C 0.6380(12) -0.0800(11) 0.0259(6) 0.120(4) Uani 1 1 d .
H29A H 0.6741 -0.1529 0.0347 0.180 Uiso 1 1 calc R
H29B H 0.5707 -0.1063 -0.0157 0.180 Uiso 1 1 calc R
H29C H 0.5836 -0.0625 0.0637 0.180 Uiso 1 1 calc R
N11 N 0.7665(7) 0.0430(7) 0.0182(3) 0.0822(18) Uani 1 1 d .
C30 C 0.8153(9) 0.1494(8) 0.0670(4) 0.082(2) Uani 1 1 d .
H30 H 0.7630 0.1425 0.1065 0.099 Uiso 1 1 calc R
O7 O 0.9219(7) 0.2535(6) 0.0635(3) 0.103(2) Uani 1 1 d .

loop_
_atom_site_aniso_label
_atom_site_aniso_U_11
_atom_site_aniso_U_22
_atom_site_aniso_U_33
_atom_site_aniso_U_23
_atom_site_aniso_U_13
_atom_site_aniso_U_12
S3 0.0591(9) 0.0513(9) 0.0571(8) 0.0090(6) 0.0268(7) 0.0201(7)
S2 0.0551(9) 0.0583(10) 0.0537(8) -0.0042(7) 0.0114(6) 0.0070(7)
S1 0.0948(14) 0.0559(10) 0.0561(9) -0.0090(7) 0.0279(9) -0.0166(9)
N1 0.051(3) 0.039(2) 0.044(2) 0.0025(18) 0.0171(19) 0.008(2)
C2 0.071(4) 0.047(3) 0.040(3) -0.001(2) 0.011(3) 0.001(3)
C1 0.065(4) 0.044(3) 0.046(3) 0.005(2) 0.015(3) 0.007(3)
C3 0.052(3) 0.046(3) 0.045(3) -0.004(2) 0.011(2) 0.005(3)
C4 0.067(4) 0.050(3) 0.040(3) -0.003(2) 0.010(2) 0.016(3)
C9 0.070(4) 0.062(4) 0.057(4) -0.005(3) 0.001(3) 0.003(3)
C7 0.098(5) 0.060(4) 0.045(3) 0.008(3) 0.026(3) 0.040(4)
C5 0.078(5) 0.082(5) 0.048(3) -0.010(3) 0.019(3) -0.012(4)
C8 0.098(5) 0.072(4) 0.040(3) -0.003(3) 0.002(3) 0.026(4)
C6 0.086(5) 0.087(5) 0.070(4) 0.007(4) 0.038(4) 0.017(4)
N3 0.070(3) 0.054(3) 0.044(2) -0.009(2) 0.009(2) -0.009(3)
N2 0.067(3) 0.047(3) 0.043(2) -0.002(2) 0.015(2) 0.003(2)
N4 0.132(6) 0.092(5) 0.050(3) 0.021(3) 0.028(4) 0.071(5)
O2 0.191(7) 0.117(5) 0.046(3) 0.008(3) 0.026(3) 0.084(5)
O1 0.122(5) 0.131(6) 0.091(4) 0.035(4) 0.066(4) 0.054(5)
C13 0.041(3) 0.042(3) 0.058(3) 0.003(2) 0.005(2) 0.015(2)
C10 0.062(4) 0.045(3) 0.060(3) 0.010(3) 0.021(3) 0.021(3)
C14 0.045(3) 0.039(3) 0.064(3) 0.003(2) 0.002(3) 0.007(2)
C18 0.044(3) 0.048(3) 0.066(4) 0.000(3) 0.007(3) 0.008(3)
C16 0.059(4) 0.050(3) 0.073(4) 0.007(3) 0.016(3) 0.026(3)
C11 0.055(3) 0.046(3) 0.069(4) 0.019(3) 0.008(3) 0.015(3)
C15 0.047(3) 0.044(3) 0.066(3) 0.004(3) 0.000(3) 0.012(3)
C17 0.067(4) 0.052(3) 0.055(3) -0.002(3) 0.006(3) 0.018(3)
C12 0.040(3) 0.044(3) 0.053(3) 0.000(2) -0.001(2) 0.008(2)
N6 0.044(3) 0.044(3) 0.062(3) -0.001(2) 0.013(2) 0.007(2)
N5 0.058(3) 0.045(3) 0.071(3) 0.008(2) 0.023(2) 0.013(2)
N7 0.080(4) 0.063(4) 0.073(4) 0.013(3) 0.025(3) 0.025(3)
O3 0.086(4) 0.071(3) 0.103(4) 0.017(3) 0.046(3) 0.014(3)
O4 0.139(6) 0.093(4) 0.093(4) -0.012(3) 0.055(4) 0.007(4)
C22 0.049(3) 0.047(3) 0.048(3) 0.009(2) 0.017(2) 0.021(3)
C21 0.045(3) 0.045(3) 0.043(2) 0.004(2) 0.009(2) 0.021(2)
C19 0.061(3) 0.041(3) 0.051(3) 0.008(2) 0.023(3) 0.012(3)
C25 0.052(3) 0.053(3) 0.065(3) 0.026(3) 0.024(3) 0.025(3)
C27 0.049(3) 0.049(3) 0.051(3) 0.003(2) 0.012(2) 0.016(3)
C20 0.049(3) 0.043(3) 0.053(3) 0.005(2) 0.016(2) 0.008(2)
C26 0.051(3) 0.047(3) 0.057(3) 0.011(2) 0.014(2) 0.011(3)
C23 0.057(3) 0.047(3) 0.047(3) 0.006(2) 0.010(2) 0.013(3)
C24 0.077(4) 0.056(4) 0.048(3) 0.008(3) 0.020(3) 0.027(3)
N9 0.050(3) 0.043(2) 0.045(2) 0.0036(18) 0.0174(19) 0.017(2)
N8 0.045(2) 0.041(2) 0.059(3) 0.002(2) 0.020(2) 0.012(2)
N10 0.076(4) 0.069(4) 0.075(4) 0.028(3) 0.037(3) 0.032(3)
O6 0.134(5) 0.102(4) 0.064(3) 0.014(3) 0.052(3) 0.031(4)
O5 0.067(3) 0.090(4) 0.094(4) 0.031(3) 0.031(3) 0.009(3)
C28 0.122(8) 0.156(11) 0.069(5) 0.004(6) 0.020(5) 0.037(8)
C29 0.109(7) 0.087(6) 0.116(7) -0.008(5) 0.032(6) -0.024(5)
N11 0.079(4) 0.069(4) 0.073(4) 0.006(3) 0.023(3) -0.008(3)
C30 0.080(5) 0.068(5) 0.070(4) -0.002(4) 0.018(4) -0.008(4)
O7 0.097(4) 0.071(4) 0.092(4) 0.005(3) 0.004(3) -0.028(3)

loop_
_atom_type_symbol
_atom_type_description
_atom_type_scat_dispersion_real
_atom_type_scat_dispersion_imag
_atom_type_scat_source
C C 0.0033 0.0016 'International Tables Vol C Tables 4.2.6.8 and 6.1.1.4'
H H 0.0000 0.0000 'International Tables Vol C Tables 4.2.6.8 and 6.1.1.4'
N N 0.0061 0.0033 'International Tables Vol C Tables 4.2.6.8 and 6.1.1.4'
O O 0.0106 0.0060 'International Tables Vol C Tables 4.2.6.8 and 6.1.1.4'
S S 0.1246 0.1234 'International Tables Vol C Tables 4.2.6.8 and 6.1.1.4'

loop_
_geom_angle_atom_site_label_1
_geom_angle_atom_site_label_2
_geom_angle_atom_site_label_3
_geom_angle
C1 N1 C10 110.7(4)
C1 N1 C19 113.8(5)
C10 N1 C19 110.9(4)
N2 C2 C1 111.8(5)
N1 C1 C2 109.2(5)
N2 C3 N3 111.7(5)
N2 C3 S1 121.7(4)
N3 C3 S1 126.6(4)
N3 C4 C9 116.8(6)
N3 C4 C5 125.2(5)
C9 C4 C5 118.0(5)
C8 C9 C4 120.8(7)
C6 C7 C8 121.0(6)
C6 C7 N4 119.3(7)
C8 C7 N4 119.7(6)
C6 C5 C4 119.6(6)
C9 C8 C7 119.5(6)
C7 C6 C5 121.1(7)
C3 N3 C4 130.6(5)
C3 N2 C2 121.3(5)
O2 N4 O1 124.4(7)
O2 N4 C7 118.7(8)
O1 N4 C7 116.9(7)
C18 C13 N6 123.3(5)
C18 C13 C14 119.6(5)
N6 C13 C14 117.0(5)
N1 C10 C11 115.4(5)
C15 C14 C13 119.8(6)
C17 C18 C13 120.9(6)
C15 C16 C17 120.7(6)
C15 C16 N7 120.5(6)
C17 C16 N7 118.8(6)
N5 C11 C10 112.9(5)
C16 C15 C14 119.6(6)
C18 C17 C16 119.2(6)
N5 C12 N6 118.4(5)
N5 C12 S2 123.4(4)
N6 C12 S2 118.1(4)
C12 N6 C13 129.4(5)
C12 N5 C11 125.2(5)
O3 N7 O4 122.4(6)
O3 N7 C16 118.6(6)
O4 N7 C16 118.9(6)
C27 C22 N9 117.3(5)
C27 C22 C23 118.6(5)
N9 C22 C23 124.0(5)
N8 C21 N9 118.8(4)
N8 C21 S3 123.1(4)
N9 C21 S3 118.1(4)
N1 C19 C20 112.6(4)
C24 C25 C26 122.1(5)
C24 C25 N10 119.1(6)
C26 C25 N10 118.7(6)
C26 C27 C22 121.0(5)
N8 C20 C19 109.8(4)
C25 C26 C27 118.8(6)
C24 C23 C22 120.0(6)
C25 C24 C23 119.4(6)
C21 N9 C22 130.1(4)
C21 N8 C20 127.3(4)
O6 N10 O5 123.3(6)
O6 N10 C25 117.8(7)
O5 N10 C25 118.9(6)
C30 N11 C28 121.2(7)
C30 N11 C29 121.9(7)
C28 N11 C29 116.9(8)
O7 C30 N11 124.6(7)

loop_
_geom_bond_atom_site_label_1
_geom_bond_atom_site_label_2
_geom_bond_distance
S3 C21 1.701(5)
S2 C12 1.695(6)
S1 C3 1.657(6)
N1 C1 1.459(7)
N1 C10 1.462(7)
N1 C19 1.473(6)
C2 N2 1.447(7)
C2 C1 1.515(8)
C3 N2 1.359(7)
C3 N3 1.379(7)
C4 N3 1.382(7)
C4 C9 1.396(8)
C4 C5 1.414(9)
C9 C8 1.382(9)
C7 C6 1.330(11)
C7 C8 1.390(11)
C7 N4 1.472(8)
C5 C6 1.398(9)
N4 O2 1.216(9)
N4 O1 1.243(10)
C13 C18 1.372(8)
C13 N6 1.401(7)
C13 C14 1.403(8)
C10 C11 1.513(8)
C14 C15 1.377(8)
C18 C17 1.365(8)
C16 C15 1.372(9)
C16 C17 1.398(9)
C16 N7 1.454(8)
C11 N5 1.460(7)
C12 N5 1.327(7)
C12 N6 1.367(7)
N7 O3 1.204(8)
N7 O4 1.210(8)
C22 C27 1.395(8)
C22 N9 1.396(6)
C22 C23 1.398(7)
C21 N8 1.311(6)
C21 N9 1.363(7)
C19 C20 1.501(8)
C25 C24 1.364(9)
C25 C26 1.368(8)
C25 N10 1.472(7)
C27 C26 1.387(7)
C20 N8 1.465(7)
C23 C24 1.396(8)
N10 O6 1.206(8)
N10 O5 1.206(8)
C28 N11 1.426(10)
C29 N11 1.442(10)
N11 C30 1.333(10)
C30 O7 1.199(9)
